data_7059257
loop_
_publ_author_name
'Biswas, Nirmalendu'
'Bera, Sachinath'
'Sepay, Nayim'
'Pal, Amrita'
'Halder, Tanmoy'
'Ray, Sudipta'
'Acharyya, Swarnali'
'Biswas, Anup Kumar'
'Drew, Michael G. B.'
'Ghosh, Tapas'

_publ_section_title
;
 Simultaneous formation of non-oxidovanadium(iv) and oxidovanadium(v)
 complexes incorporating phenol-based hydrazone ligands in aerobic
 conditions
;
_journal_issue 9
_journal_name_full 'New Journal of Chemistry'
_journal_page_first 3700
_journal_page_last 3716
_journal_paper_doi 10.1039/C9NJ06114B
_journal_volume 44
_journal_year 2020
_chemical_formula_sum 'C32 H30 Cl2 N6 O8 V2'
_chemical_formula_weight 799.40
_space_group_crystal_system triclinic
_space_group_IT_number 2
_space_group_name_Hall '-P 1'
_space_group_name_H-M_alt 'P -1'
_atom_sites_solution_hydrogens mixed
_audit_creation_method SHELXL-2016/6
_audit_update_record
;
2018-06-25 deposited with the CCDC.	2020-01-31 downloaded from the CCDC.
;
_cell_angle_alpha 103.797(9)
_cell_angle_beta 92.767(9)
_cell_angle_gamma 91.011(9)
_cell_formula_units_Z 1
_cell_length_a 6.8992(8)
_cell_length_b 10.7180(12)
_cell_length_c 11.0208(12)
_cell_measurement_temperature 293(2)
_cell_volume 790.15(16)
_computing_structure_refinement 'SHELXL-2016/6 (Sheldrick, 2016)'
_diffrn_ambient_temperature 293(2)
_diffrn_measured_fraction_theta_full 0.981
_diffrn_measured_fraction_theta_max 0.956
_diffrn_radiation_type MoK\a
_diffrn_radiation_wavelength 0.71073
_diffrn_reflns_av_R_equivalents 0.0362
_diffrn_reflns_av_unetI/netI 0.0877
_diffrn_reflns_Laue_measured_fraction_full 0.981
_diffrn_reflns_Laue_measured_fraction_max 0.956
_diffrn_reflns_limit_h_max 9
_diffrn_reflns_limit_h_min -5
_diffrn_reflns_limit_k_max 14
_diffrn_reflns_limit_k_min -15
_diffrn_reflns_limit_l_max 15
_diffrn_reflns_limit_l_min -15
_diffrn_reflns_number 5601
_diffrn_reflns_point_group_measured_fraction_full 0.981
_diffrn_reflns_point_group_measured_fraction_max 0.956
_diffrn_reflns_theta_full 25.242
_diffrn_reflns_theta_max 30.000
_diffrn_reflns_theta_min 3.431
_exptl_absorpt_coefficient_mu 0.825
_exptl_crystal_density_diffrn 1.680
_exptl_crystal_F_000 408
_refine_diff_density_max 0.738
_refine_diff_density_min -0.680
_refine_diff_density_rms 0.115
_refine_ls_extinction_method none
_refine_ls_goodness_of_fit_ref 1.102
_refine_ls_hydrogen_treatment mixed
_refine_ls_matrix_type full
_refine_ls_number_parameters 234
_refine_ls_number_reflns 4414
_refine_ls_number_restraints 2
_refine_ls_restrained_S_all 1.101
_refine_ls_R_factor_all 0.0910
_refine_ls_R_factor_gt 0.0673
_refine_ls_shift/su_max 0.095
_refine_ls_shift/su_mean 0.001
_refine_ls_structure_factor_coef Fsqd
_refine_ls_weighting_details 'w=1/[\s^2^(Fo^2^)+(0.0821P)^2^+1.3159P] where P=(Fo^2^+2Fc^2^)/3'
_refine_ls_weighting_scheme calc
_refine_ls_wR_factor_gt 0.1897
_refine_ls_wR_factor_ref 0.2044
_reflns_Friedel_coverage 0.000
_reflns_number_gt 3316
_reflns_number_total 4414
_reflns_threshold_expression 'I > 2\s(I)'
_cod_data_source_file c9nj06114b2.cif
_cod_data_source_block 8
_cod_depositor_comments
;Adding full bibliography for 7059256--7059262.cif.

 Adding full bibliography for 7059256--7059262.cif.
;
_cod_database_code 7059257
_shelx_shelxl_version_number 2016/6
_shelx_space_group_comment
;
The symmetry employed for this shelxl refinement is uniquely defined
by the following loop, which should always be used as a source of
symmetry information in preference to the above space-group names.
They are only intended as comments.
;

loop_
_space_group_symop_operation_xyz
'x, y, z'
'-x, -y, -z'

loop_
_atom_site_label
_atom_site_type_symbol
_atom_site_fract_x
_atom_site_fract_y
_atom_site_fract_z
_atom_site_U_iso_or_equiv
_atom_site_adp_type
_atom_site_occupancy
_atom_site_site_symmetry_order
_atom_site_calc_flag
_atom_site_refinement_flags_posn
_atom_site_refinement_flags_adp
V1 V 0.26254(10) 0.62234(7) 0.26988(6) 0.01695(19) Uani 1 1 d . .
Cl Cl 0.49047(19) -0.03711(11) 0.28952(11) 0.0309(3) Uani 1 1 d . .
O1 O 0.2690(4) 0.4960(3) 0.3552(2) 0.0175(6) Uani 1 1 d . .
O2 O 0.1656(4) 0.6904(3) 0.1332(3) 0.0183(6) Uani 1 1 d . .
O3 O 0.4844(4) 0.6676(3) 0.2780(3) 0.0245(7) Uani 1 1 d . .
O4 O 0.1437(5) 0.7455(3) 0.3727(3) 0.0276(7) Uani 1 1 d . .
N1 N 0.2781(4) 0.4699(3) 0.1118(3) 0.0143(6) Uani 1 1 d . .
N2 N 0.2457(5) 0.5045(3) -0.0015(3) 0.0163(7) Uani 1 1 d . .
N3 N 0.1231(6) 0.4830(4) -0.2451(3) 0.0238(8) Uani 1 1 d D .
H3A H 0.189(6) 0.455(5) -0.191(4) 0.029 Uiso 1 1 d D U
H3B H 0.142(7) 0.469(5) -0.323(2) 0.029 Uiso 1 1 d D U
C1 C 0.3541(5) 0.2997(4) 0.2143(4) 0.0153(7) Uani 1 1 d . .
C2 C 0.3343(5) 0.3772(4) 0.3356(4) 0.0157(7) Uani 1 1 d . .
C3 C 0.3771(6) 0.3287(4) 0.4401(4) 0.0192(8) Uani 1 1 d . .
H3 H 0.371928 0.382175 0.519794 0.023 Uiso 1 1 calc R U
C4 C 0.4271(6) 0.2018(4) 0.4268(4) 0.0215(8) Uani 1 1 d . .
H4 H 0.455771 0.169857 0.496803 0.026 Uiso 1 1 calc R U
C5 C 0.4338(6) 0.1235(4) 0.3079(4) 0.0210(8) Uani 1 1 d . .
C6 C 0.4009(6) 0.1709(4) 0.2034(4) 0.0189(8) Uani 1 1 d . .
H6 H 0.409724 0.116632 0.124438 0.023 Uiso 1 1 calc R U
C7 C 0.3187(5) 0.3488(4) 0.1021(4) 0.0163(7) Uani 1 1 d . .
C8 C 0.1898(5) 0.6220(4) 0.0197(4) 0.0157(7) Uani 1 1 d . .
C9 C 0.1570(5) 0.6845(4) -0.0845(4) 0.0165(7) Uani 1 1 d . .
C10 C 0.1369(5) 0.6166(4) -0.2109(4) 0.0183(8) Uani 1 1 d . .
C11 C 0.1167(6) 0.6864(5) -0.3036(4) 0.0232(9) Uani 1 1 d . .
H11 H 0.108541 0.642461 -0.387419 0.028 Uiso 1 1 calc R U
C12 C 0.1088(6) 0.8178(5) -0.2729(4) 0.0265(10) Uani 1 1 d . .
H12 H 0.095342 0.861743 -0.335998 0.032 Uiso 1 1 calc R U
C13 C 0.1205(6) 0.8857(5) -0.1493(4) 0.0253(9) Uani 1 1 d . .
H13 H 0.111574 0.974710 -0.128832 0.030 Uiso 1 1 calc R U
C14 C 0.1458(6) 0.8197(4) -0.0560(4) 0.0201(8) Uani 1 1 d . .
H14 H 0.155507 0.865459 0.027232 0.024 Uiso 1 1 calc R U
C15 C 0.3292(6) 0.2609(4) -0.0254(4) 0.0202(8) Uani 1 1 d . .
H15A H 0.200488 0.241430 -0.063123 0.030 Uiso 1 1 calc R U
H15B H 0.389577 0.182830 -0.018102 0.030 Uiso 1 1 calc R U
H15C H 0.404312 0.302205 -0.076575 0.030 Uiso 1 1 calc R U
C16 C 0.0053(9) 0.8357(6) 0.3688(6) 0.0491(16) Uani 1 1 d . .
H16A H 0.064646 0.920224 0.393820 0.074 Uiso 1 1 calc R U
H16B H -0.094189 0.827755 0.424709 0.074 Uiso 1 1 calc R U
H16C H -0.051050 0.821942 0.285138 0.074 Uiso 1 1 calc R U

loop_
_atom_site_aniso_label
_atom_site_aniso_U_11
_atom_site_aniso_U_22
_atom_site_aniso_U_33
_atom_site_aniso_U_23
_atom_site_aniso_U_13
_atom_site_aniso_U_12
V1 0.0227(3) 0.0165(4) 0.0113(3) 0.0029(2) -0.0011(2) 0.0013(2)
Cl 0.0500(7) 0.0191(5) 0.0262(6) 0.0099(4) 0.0033(5) 0.0063(5)
O1 0.0237(14) 0.0187(14) 0.0103(13) 0.0041(11) -0.0002(11) 0.0027(11)
O2 0.0234(14) 0.0190(14) 0.0129(13) 0.0042(11) 0.0007(11) 0.0027(11)
O3 0.0298(16) 0.0263(17) 0.0161(14) 0.0039(12) -0.0026(12) -0.0069(13)
O4 0.0402(18) 0.0247(17) 0.0164(15) 0.0014(12) 0.0025(13) 0.0094(14)
N1 0.0144(14) 0.0195(16) 0.0106(14) 0.0067(12) 0.0005(11) -0.0004(12)
N2 0.0191(15) 0.0196(17) 0.0113(15) 0.0064(13) -0.0006(12) 0.0004(13)
N3 0.0301(19) 0.029(2) 0.0122(16) 0.0056(15) -0.0003(14) 0.0065(15)
C1 0.0132(16) 0.0188(19) 0.0143(17) 0.0053(14) -0.0016(13) -0.0010(13)
C2 0.0154(16) 0.0179(19) 0.0155(18) 0.0071(14) 0.0007(14) -0.0007(14)
C3 0.0237(19) 0.022(2) 0.0116(18) 0.0041(15) -0.0009(14) -0.0006(15)
C4 0.025(2) 0.025(2) 0.0168(19) 0.0098(16) 0.0007(16) 0.0017(16)
C5 0.0235(19) 0.018(2) 0.023(2) 0.0064(16) 0.0037(16) 0.0007(15)
C6 0.0216(18) 0.0175(19) 0.0174(19) 0.0034(15) 0.0019(15) 0.0011(15)
C7 0.0138(16) 0.022(2) 0.0133(17) 0.0045(15) 0.0010(13) -0.0015(14)
C8 0.0144(16) 0.0195(19) 0.0128(17) 0.0037(14) -0.0006(13) -0.0020(14)
C9 0.0150(16) 0.0196(19) 0.0159(18) 0.0065(15) 0.0010(14) -0.0003(14)
C10 0.0133(16) 0.025(2) 0.0172(19) 0.0062(16) 0.0019(14) -0.0005(14)
C11 0.0191(18) 0.035(3) 0.018(2) 0.0128(18) -0.0018(15) -0.0045(17)
C12 0.022(2) 0.038(3) 0.026(2) 0.021(2) -0.0005(17) -0.0038(18)
C13 0.024(2) 0.026(2) 0.031(2) 0.0168(19) -0.0001(18) -0.0006(17)
C14 0.0185(18) 0.020(2) 0.024(2) 0.0111(17) -0.0016(15) 0.0002(15)
C15 0.026(2) 0.019(2) 0.0141(18) 0.0018(15) 0.0007(15) 0.0012(16)
C16 0.068(4) 0.050(4) 0.034(3) 0.013(3) 0.014(3) 0.037(3)

loop_
_atom_type_symbol
_atom_type_description
_atom_type_scat_dispersion_real
_atom_type_scat_dispersion_imag
_atom_type_scat_source
C C 0.0033 0.0016 'International Tables Vol C Tables 4.2.6.8 and 6.1.1.4'
H H 0.0000 0.0000 'International Tables Vol C Tables 4.2.6.8 and 6.1.1.4'
N N 0.0061 0.0033 'International Tables Vol C Tables 4.2.6.8 and 6.1.1.4'
O O 0.0106 0.0060 'International Tables Vol C Tables 4.2.6.8 and 6.1.1.4'
V V 0.3005 0.5294 'International Tables Vol C Tables 4.2.6.8 and 6.1.1.4'
Cl Cl 0.1484 0.1585 'International Tables Vol C Tables 4.2.6.8 and 6.1.1.4'

loop_
_geom_angle_atom_site_label_1
_geom_angle_atom_site_label_2
_geom_angle_atom_site_label_3
_geom_angle
_geom_angle_site_symmetry_1
_geom_angle_site_symmetry_3
O3 V1 O4 106.17(16) . .
O3 V1 O1 102.30(15) . .
O4 V1 O1 102.07(14) . .
O3 V1 O2 100.30(15) . .
O4 V1 O2 88.59(14) . .
O1 V1 O2 151.09(13) . .
O3 V1 N1 96.51(14) . .
O4 V1 N1 154.36(15) . .
O1 V1 N1 84.21(13) . .
O2 V1 N1 75.51(12) . .
O3 V1 N3 174.51(14) . 2_565
O4 V1 N3 79.06(14) . 2_565
O1 V1 N3 74.63(12) . 2_565
O2 V1 N3 81.29(12) . 2_565
N1 V1 N3 78.74(12) . 2_565
C2 O1 V1 136.1(2) . .
C8 O2 V1 117.3(3) . .
C16 O4 V1 139.5(3) . .
C7 N1 N2 115.1(3) . .
C7 N1 V1 130.7(3) . .
N2 N1 V1 114.1(2) . .
C8 N2 N1 109.5(3) . .
C10 N3 V1 114.8(2) . 2_565
C10 N3 H3A 108(4) . .
V1 N3 H3A 110(4) 2_565 .
C10 N3 H3B 101(4) . .
V1 N3 H3B 97(4) 2_565 .
H3A N3 H3B 126(5) . .
C6 C1 C2 117.6(4) . .
C6 C1 C7 120.4(4) . .
C2 C1 C7 121.9(4) . .
O1 C2 C3 117.6(4) . .
O1 C2 C1 122.2(3) . .
C3 C2 C1 120.2(4) . .
C4 C3 C2 120.8(4) . .
C4 C3 H3 119.6 . .
C2 C3 H3 119.6 . .
C5 C4 C3 118.9(4) . .
C5 C4 H4 120.6 . .
C3 C4 H4 120.6 . .
C6 C5 C4 121.2(4) . .
C6 C5 Cl 119.3(3) . .
C4 C5 Cl 119.5(3) . .
C5 C6 C1 121.0(4) . .
C5 C6 H6 119.5 . .
C1 C6 H6 119.5 . .
N1 C7 C1 120.6(4) . .
N1 C7 C15 119.2(4) . .
C1 C7 C15 120.2(4) . .
N2 C8 O2 121.9(4) . .
N2 C8 C9 120.3(3) . .
O2 C8 C9 117.8(3) . .
C10 C9 C14 118.4(4) . .
C10 C9 C8 123.5(4) . .
C14 C9 C8 118.1(4) . .
N3 C10 C11 119.6(4) . .
N3 C10 C9 121.5(4) . .
C11 C10 C9 118.8(4) . .
C12 C11 C10 121.3(4) . .
C12 C11 H11 119.3 . .
C10 C11 H11 119.3 . .
C11 C12 C13 120.7(4) . .
C11 C12 H12 119.7 . .
C13 C12 H12 119.7 . .
C12 C13 C14 119.2(4) . .
C12 C13 H13 120.4 . .
C14 C13 H13 120.4 . .
C13 C14 C9 121.5(4) . .
C13 C14 H14 119.3 . .
C9 C14 H14 119.3 . .
C7 C15 H15A 109.5 . .
C7 C15 H15B 109.5 . .
H15A C15 H15B 109.5 . .
C7 C15 H15C 109.5 . .
H15A C15 H15C 109.5 . .
H15B C15 H15C 109.5 . .
O4 C16 H16A 109.5 . .
O4 C16 H16B 109.5 . .
H16A C16 H16B 109.5 . .
O4 C16 H16C 109.5 . .
H16A C16 H16C 109.5 . .
H16B C16 H16C 109.5 . .

loop_
_geom_bond_atom_site_label_1
_geom_bond_atom_site_label_2
_geom_bond_distance
_geom_bond_site_symmetry_2
V1 O3 1.590(3) .
V1 O4 1.764(3) .
V1 O1 1.823(3) .
V1 O2 1.922(3) .
V1 N1 2.093(3) .
V1 N3 2.847(4) 2_565
Cl C5 1.738(4) .
O1 C2 1.330(5) .
O2 C8 1.311(5) .
O4 C16 1.378(6) .
N1 C7 1.313(5) .
N1 N2 1.394(4) .
N2 C8 1.294(5) .
N3 C10 1.391(6) .
N3 H3A 0.851(19) .
N3 H3B 0.859(19) .
C1 C6 1.402(6) .
C1 C2 1.410(5) .
C1 C7 1.467(5) .
C2 C3 1.394(5) .
C3 C4 1.384(6) .
C3 H3 0.9300 .
C4 C5 1.381(6) .
C4 H4 0.9300 .
C5 C6 1.375(6) .
C6 H6 0.9300 .
C7 C15 1.499(5) .
C8 C9 1.472(5) .
C9 C10 1.408(6) .
C9 C14 1.412(6) .
C10 C11 1.406(6) .
C11 C12 1.371(7) .
C11 H11 0.9300 .
C12 C13 1.381(7) .
C12 H12 0.9300 .
C13 C14 1.387(6) .
C13 H13 0.9300 .
C14 H14 0.9300 .
C15 H15A 0.9600 .
C15 H15B 0.9600 .
C15 H15C 0.9600 .
C16 H16A 0.9600 .
C16 H16B 0.9600 .
C16 H16C 0.9600 .

loop_
_geom_hbond_atom_site_label_D
_geom_hbond_atom_site_label_H
_geom_hbond_atom_site_label_A
_geom_hbond_distance_DH
_geom_hbond_distance_HA
_geom_hbond_distance_DA
_geom_hbond_angle_DHA
_geom_hbond_site_symmetry_A
N3 H3A N2 0.851(19) 2.04(4) 2.730(5) 137(5) .
N3 H3A O2 0.851(19) 3.05(5) 3.184(5) 91(4) 2_565
N3 H3A O2 0.851(19) 3.05(5) 3.184(5) 91(4) 2_565
